data_2102645
loop_
_publ_author_name
'Eriksson, Lars'
'Eriksson, Johan'
'Hu, Jiwei'

_publ_section_title
;
 Di-<i>p</i>-bromophenyl ether, a redetermined crystal structure
 derived from low-quality diffraction data
;
_journal_issue 6
_journal_name_full 'Acta Crystallographica Section B'
_journal_page_first 734
_journal_page_last 738
_journal_paper_doi 10.1107/S0108768104023225
_journal_volume 60
_journal_year 2004
_chemical_formula_sum 'C12 H8 Br2 O'
_chemical_formula_weight 328.00
_chemical_name_systematic
;
 Bis(4-bromophenyl) ether
;
_space_group_IT_number 37
_symmetry_cell_setting orthorhombic
_symmetry_space_group_name_Hall 'C 2 -2c'
_symmetry_space_group_name_H-M 'C c c 2'
_atom_sites_solution_hydrogens geom
_atom_sites_solution_primary direct
_atom_sites_solution_secondary difmap
_audit_creation_method SHELXL-97
_cell_angle_alpha 90.00
_cell_angle_beta 90.00
_cell_angle_gamma 90.00
_cell_formula_units_Z 4
_cell_length_a 26.645(6)
_cell_length_b 7.6902(14)
_cell_length_c 5.7223(8)
_cell_measurement_reflns_used 19
_cell_measurement_temperature 293(2)
_cell_measurement_theta_max 16.4
_cell_measurement_theta_min 3.1
_cell_volume 1172.5(4)
_computing_cell_refinement 'Cell (STOE, 1997)'
_computing_data_collection 'Expose (STOE, 1997)'
_computing_data_reduction 'Integrate (STOE, 1997)'
_computing_molecular_graphics 'ORTEP-3 (Farrugia, 1997)'
_computing_structure_refinement 'SHELXL-97 (Sheldrick, 1997)'
_computing_structure_solution 'SHELXS-97 (Sheldrick, 1990)'
_diffrn_ambient_temperature 293(2)
_diffrn_detector_area_resol_mean 6.0
_diffrn_measured_fraction_theta_full 0.980
_diffrn_measured_fraction_theta_max 0.980
_diffrn_measurement_device_type 'STOE IPDS'
_diffrn_measurement_method 'area detector \f-scans'
_diffrn_radiation_monochromator graphite
_diffrn_radiation_source 'fine-focus sealed tube'
_diffrn_radiation_type MoK\a
_diffrn_radiation_wavelength 0.71073
_diffrn_reflns_av_R_equivalents 0.3969
_diffrn_reflns_av_sigmaI/netI 0.1271
_diffrn_reflns_limit_h_max 32
_diffrn_reflns_limit_h_min -32
_diffrn_reflns_limit_k_max 9
_diffrn_reflns_limit_k_min -9
_diffrn_reflns_limit_l_max 7
_diffrn_reflns_limit_l_min -7
_diffrn_reflns_number 18000
_diffrn_reflns_theta_full 26.36
_diffrn_reflns_theta_max 26.36
_diffrn_reflns_theta_min 2.76
_diffrn_standards_decay_% 0
_diffrn_standards_number 0
_exptl_absorpt_coefficient_mu 6.883
_exptl_absorpt_correction_T_max 0.45
_exptl_absorpt_correction_T_min 0.15
_exptl_absorpt_correction_type multi-scan
_exptl_absorpt_process_details 'X-red (Stoe, 1997)'
_exptl_crystal_colour colourless
_exptl_crystal_density_diffrn 1.858
_exptl_crystal_density_method 'not measured'
_exptl_crystal_description plate
_exptl_crystal_F_000 632
_exptl_crystal_size_max 0.25
_exptl_crystal_size_mid 0.20
_exptl_crystal_size_min 0.10
_refine_diff_density_max 0.342
_refine_diff_density_min -0.549
_refine_ls_abs_structure_details '(Flack, 1983)'
_refine_ls_abs_structure_Flack 0.00(5)
_refine_ls_extinction_method none
_refine_ls_goodness_of_fit_ref 1.005
_refine_ls_hydrogen_treatment constr
_refine_ls_matrix_type full
_refine_ls_number_parameters 70
_refine_ls_number_reflns 1166
_refine_ls_number_restraints 7
_refine_ls_restrained_S_all 1.003
_refine_ls_R_factor_all 0.1488
_refine_ls_R_factor_gt 0.0629
_refine_ls_shift/su_max 0.000
_refine_ls_shift/su_mean 0.000
_refine_ls_structure_factor_coef Fsqd
_refine_ls_weighting_details 'calc w=1/[\s^2^(Fo^2^)+(0.0200P)^2^] where P=(Fo^2^+2Fc^2^)/3'
_refine_ls_weighting_scheme calc
_refine_ls_wR_factor_gt 0.1172
_refine_ls_wR_factor_ref 0.1482
_reflns_number_gt 495
_reflns_number_total 1166
_reflns_threshold_expression I>2\s(I)
_cod_data_source_file bm5012.cif
_cod_data_source_block xx
_cod_database_code 2102645

loop_
_symmetry_equiv_pos_as_xyz
'x, y, z'
'-x, -y, z'
'x, -y, z+1/2'
'-x, y, z+1/2'
'x+1/2, y+1/2, z'
'-x+1/2, -y+1/2, z'
'x+1/2, -y+1/2, z+1/2'
'-x+1/2, y+1/2, z+1/2'

loop_
_atom_site_label
_atom_site_fract_x
_atom_site_fract_y
_atom_site_fract_z
_atom_site_U_iso_or_equiv
_atom_site_adp_type
_atom_site_calc_flag
_atom_site_refinement_flags
_atom_site_occupancy
_atom_site_type_symbol
Br 0.45342(4) 0.22972(14) 0.4895(7) 0.1052(6) Uani d . 1 Br
C1 0.2949(3) 0.2494(11) 0.8273(16) 0.059(3) Uani d D 1 C
C2 0.3351(4) 0.3304(13) 0.940(2) 0.071(3) Uani d D 1 C
H2 0.3301 0.3884 1.0802 0.086 Uiso calc R 1 H
C3 0.3826(4) 0.3237(14) 0.8397(18) 0.072(3) Uani d D 1 C
H3 0.4098 0.3760 0.9139 0.087 Uiso calc R 1 H
C4 0.3892(4) 0.2389(11) 0.6295(19) 0.064(3) Uani d D 1 C
C5 0.3505(4) 0.1627(13) 0.514(3) 0.072(3) Uani d D 1 C
H5 0.3556 0.1079 0.3716 0.086 Uiso calc R 1 H
C6 0.3025(4) 0.1682(13) 0.6152(18) 0.064(3) Uani d D 1 C
H6 0.2756 0.1166 0.5383 0.076 Uiso calc R 1 H
O 0.2500 0.2500 0.959(4) 0.081(4) Uani d S 1 O

loop_
_atom_site_aniso_label
_atom_site_aniso_U_11
_atom_site_aniso_U_22
_atom_site_aniso_U_33
_atom_site_aniso_U_12
_atom_site_aniso_U_13
_atom_site_aniso_U_23
Br 0.0724(7) 0.1349(11) 0.1084(11) 0.0050(6) 0.0015(14) 0.0093(19)
C1 0.073(6) 0.070(8) 0.035(5) 0.001(5) 0.009(5) 0.001(6)
C2 0.094(7) 0.062(6) 0.058(9) -0.002(5) -0.015(7) -0.004(6)
C3 0.090(8) 0.070(7) 0.058(8) -0.004(6) -0.019(6) 0.007(6)
C4 0.071(7) 0.042(6) 0.080(8) 0.010(5) -0.002(5) 0.003(6)
C5 0.079(6) 0.081(6) 0.056(8) 0.003(5) -0.003(8) 0.003(9)
C6 0.078(7) 0.073(7) 0.040(6) -0.006(5) -0.007(5) -0.015(5)
O 0.079(6) 0.100(7) 0.063(11) 0.004(4) 0.000 0.000

loop_
_atom_type_symbol
_atom_type_description
_atom_type_scat_dispersion_real
_atom_type_scat_dispersion_imag
_atom_type_scat_source
C C 0.0033 0.0016 'International Tables Vol C Tables 4.2.6.8 and 6.1.1.4'
H H 0.0000 0.0000 'International Tables Vol C Tables 4.2.6.8 and 6.1.1.4'
Br Br -0.2901 2.4595 'International Tables Vol C Tables 4.2.6.8 and 6.1.1.4'
O O 0.0106 0.0060 'International Tables Vol C Tables 4.2.6.8 and 6.1.1.4'

loop_
_geom_angle_atom_site_label_1
_geom_angle_atom_site_label_2
_geom_angle_atom_site_label_3
_geom_angle_site_symmetry_1
_geom_angle_site_symmetry_3
_geom_angle
C6 C1 C2 . . 119.7(10)
C6 C1 O . 6 126.5(11)
C2 C1 O . 6 113.7(11)
C6 C1 O . . 126.5(11)
C2 C1 O . . 113.7(11)
C3 C2 C1 . . 119.6(11)
C3 C2 H2 . . 120.2
C1 C2 H2 . . 120.2
C4 C3 C2 . . 119.4(10)
C4 C3 H3 . . 120.3
C2 C3 H3 . . 120.3
C5 C4 C3 . . 122.1(11)
C5 C4 Br . . 117.8(9)
C3 C4 Br . . 120.1(8)
C4 C5 C6 . . 118.7(13)
C4 C5 H5 . . 120.6
C6 C5 H5 . . 120.6
C1 C6 C5 . . 120.5(10)
C1 C6 H6 . . 119.7
C5 C6 H6 . . 119.7
C1 O C1 6 . 115.4(18)

loop_
_geom_bond_atom_site_label_1
_geom_bond_atom_site_label_2
_geom_bond_site_symmetry_2
_geom_bond_distance
Br C4 . 1.892(11)
C1 C6 . 1.380(12)
C1 C2 . 1.395(12)
C1 O 6 1.415(15)
C1 O . 1.415(15)
C2 C3 . 1.392(12)
C2 H2 . 0.9300
C3 C4 . 1.379(12)
C3 H3 . 0.9300
C4 C5 . 1.357(13)
C5 C6 . 1.403(12)
C5 H5 . 0.9300
C6 H6 . 0.9300
O C1 6 1.415(15)

loop_
_geom_torsion_atom_site_label_1
_geom_torsion_atom_site_label_2
_geom_torsion_atom_site_label_3
_geom_torsion_atom_site_label_4
_geom_torsion_site_symmetry_1
_geom_torsion_site_symmetry_4
_geom_torsion
C6 C1 C2 C3 . . -1.9(16)
O C1 C2 C3 6 . 173.6(9)
O C1 C2 C3 . . 173.6(9)
C1 C2 C3 C4 . . 0.8(16)
C2 C3 C4 C5 . . 0.7(15)
C2 C3 C4 Br . . 179.5(8)
C3 C4 C5 C6 . . -1.1(15)
Br C4 C5 C6 . . -179.9(7)
C2 C1 C6 C5 . . 1.6(15)
O C1 C6 C5 6 . -173.3(10)
O C1 C6 C5 . . -173.3(10)
C4 C5 C6 C1 . . -0.1(16)
C6 C1 O C1 . 6 -34.2(8)
C2 C1 O C1 . 6 150.6(9)
